data_2017783
loop_
_publ_author_name
'Sparkes, Hazel A.'
'Chaplin, Adrian B.'
'Weller, Andrew S.'
'Howard, Judith A. K.'

_publ_section_title
;
 Bond catastrophes in rhodium complexes: experimental charge-density
 studies of [Rh(C~7~H~8~)(P^<i>t^</i>Bu~3~)Cl] and
 [Rh(C~7~H~8~)(PCy~3~)Cl]
;
_journal_issue 5
_journal_name_full 'Acta Crystallographica Section B'
_journal_page_first 503
_journal_page_last 514
_journal_paper_doi 10.1107/S0108768110031496
_journal_volume 66
_journal_year 2010
_chemical_formula_moiety 'C19 H35 Cl P Rh'
_chemical_formula_sum 'C19 H35 Cl P Rh'
_chemical_formula_weight 432.80
_chemical_name_systematic
; 
 ? 
;
_space_group_IT_number 14
_symmetry_cell_setting monoclinic
_symmetry_space_group_name_Hall '-P 2yn'
_symmetry_space_group_name_H-M 'P 1 21/n 1'
_atom_type_scat_source 'International Tables Vol C Tables 4.2.6.8 and 6.1.1.4'
_audit_creation_method SHELXL-97
_cell_angle_alpha 90.0
_cell_angle_beta 103.5630(5)
_cell_angle_gamma 90.0
_cell_formula_units_Z 4
_cell_length_a 8.43502(5)
_cell_length_b 13.97075(6)
_cell_length_c 16.67516(7)
_cell_measurement_reflns_used 123970
_cell_measurement_temperature 100(2)
_cell_measurement_theta_max 50.4412
_cell_measurement_theta_min 2.8741
_cell_volume 1910.260(17)
_computing_cell_refinement
;
CrysAlisPro, Oxford Diffraction Ltd.,
Version 1.171.33.5 (release 18-04-2008 CrysAlis171 .NET)
(compiled Apr 18 2008,18:17:43)
;
_computing_data_collection
;
CrysAlisPro, Oxford Diffraction Ltd.,
Version 1.171.33.5 (release 18-04-2008 CrysAlis171 .NET)
(compiled Apr 18 2008,18:17:43)
;
_computing_data_reduction
;
CrysAlisPro, Oxford Diffraction Ltd.,
Version 1.171.33.5 (release 18-04-2008 CrysAlis171 .NET)
(compiled Apr 18 2008,18:17:43)
;
_computing_molecular_graphics 'Volkov et al, (2006)'
_computing_publication_material 'Volkov et al, (2006)'
_computing_structure_refinement 'Volkov et al, (2006)'
_computing_structure_solution 'SHELXS-97 (Sheldrick, 1998)'
_diffrn_ambient_temperature 100(2)
_diffrn_detector_area_resol_mean 16.1511
_diffrn_measured_fraction_theta_full 1.000
_diffrn_measured_fraction_theta_max 1.000
_diffrn_measurement_device_type 'Xcalibur, Sapphire3, Gemini ultra'
_diffrn_measurement_method CCD
_diffrn_radiation_monochromator graphite
_diffrn_radiation_source 'Enhance (Mo) X-ray Source'
_diffrn_radiation_type MoK\a
_diffrn_radiation_wavelength 0.71073
_diffrn_reflns_av_R_equivalents 0.0294
_diffrn_reflns_av_sigmaI/netI 0.0626
_diffrn_reflns_limit_h_max 17
_diffrn_reflns_limit_h_min -17
_diffrn_reflns_limit_k_max 29
_diffrn_reflns_limit_k_min -29
_diffrn_reflns_limit_l_max 35
_diffrn_reflns_limit_l_min -35
_diffrn_reflns_number 198001
_diffrn_reflns_theta_full 48.880
_diffrn_reflns_theta_max 48.883
_diffrn_reflns_theta_min 2.880
_exptl_absorpt_coefficient_mu 1.114
_exptl_absorpt_correction_T_max 0.799
_exptl_absorpt_correction_T_min 0.717
_exptl_absorpt_correction_type analytical
_exptl_absorpt_process_details
;
CrysAlisPro, Oxford Diffraction Ltd.,
Version 1.171.33.41 (release 06-05-2009 CrysAlis171 .NET)
(compiled May  6 2009,17:20:42)
Analytical numeric absorption correction using a multifaceted crystal
   model based on expressions derived by R.C. Clark & J.S. Reid.
(Clark, R. C. & Reid, J. S. (1995). Acta Cryst. A51, 887-897)
;
_exptl_crystal_colour red
_exptl_crystal_density_diffrn 1.505
_exptl_crystal_density_method 'not measured'
_exptl_crystal_description block
_exptl_crystal_F_000 904
_exptl_crystal_size_max 0.40
_exptl_crystal_size_mid 0.36
_exptl_crystal_size_min 0.26
_refine_diff_density_max 0.320
_refine_diff_density_min -0.401
_refine_ls_extinction_method none
_refine_ls_goodness_of_fit_ref 1.298
_refine_ls_matrix_type full
_refine_ls_number_parameters 430
_refine_ls_number_reflns 16456
_refine_ls_number_restraints 0
_refine_ls_R_factor_all 0.019
_refine_ls_R_factor_gt 0.012
_refine_ls_R_Fsqd_factor 0.016
_refine_ls_shift/su_max 0
_refine_ls_structure_factor_coef F
_refine_ls_weighting_details
;
calc w1 = 1/[s^2^(Fo)]
;
_refine_ls_weighting_scheme calc
_refine_ls_wR_factor_ref 0.011
_reflns_number_gt 17131
_reflns_number_total 19057
_reflns_threshold_expression 'I >3 \s(I)'
_cod_data_source_file so5039.cif
_cod_data_source_block RhC7H8PtBu3Cl
_cod_depositor_comments
;
 Added _atom_site_type_symbol label and values.

 Antanas Vaitkus
 2013-04-09
;
_cod_original_sg_symbol_H-M 'P 21/n'
_cod_database_code 2017783
_cod_database_fobs_code 2017783

loop_
_symmetry_equiv_pos_as_xyz
'x, y, z'
'-x+1/2, y+1/2, -z+1/2'
'-x, -y, -z'
'x-1/2, -y-1/2, z-1/2'

loop_
_atom_local_axes_atom_label
_atom_local_axes_atom0
_atom_local_axes_ax1
_atom_local_axes_atom1
_atom_local_axes_atom2
_atom_local_axes_ax2
RH(1) C(4) Z RH(1) C(5) Y
CL(1) RH(1) Z CL(1) H(15A) Y
P(1) C(16) Z P(1) C(12) Y
C(1) H(1) Z C(1) C(2) Y
C(2) H(2) Z C(2) C(1) Y
C(3) H(3) Z C(3) C(2) Y
C(4) H(4) Z C(4) C(5) Y
C(5) H(5) Z C(5) C(4) Y
C(6) H(6) Z C(6) C(1) Y
C(7) H(7B) Z C(7) H(7A) Y
C(8) C(11) Z C(8) C(9) Y
C(9) H(9A) Z C(9) H(9C) Y
C(10) H(10B) Z C(10) H(10C) Y
C(11) H(11A) Z C(11) H(11B) Y
C(12) C(13) Z C(12) C(15) Y
C(13) H(13B) Z C(13) H(13A) Y
C(14) H(14B) Z C(14) H(14C) Y
C(15) H(15A) Z C(15) H(15B) Y
C(16) C(17) Z C(16) C(19) Y
C(17) H(17C) Z C(17) H(17B) Y
C(18) H(18B) Z C(18) H(18A) Y
C(19) H(19A) Z C(19) H(19B) Y
H(1) C(1) Z H(1) C(2) Y
H(2) C(2) Z H(2) C(1) Y
H(3) C(3) Z H(3) C(7) Y
H(4) C(4) Z H(4) C(5) Y
H(5) C(5) Z H(5) H(9C) Y
H(6) C(6) Z H(6) C(5) Y
H(7A) C(7) Z H(7A) H(7B) Y
H(7B) C(7) Z H(7B) H(7A) Y
H(9A) C(9) Z H(9A) H(9B) Y
H(9B) C(9) Z H(9B) H(9A) Y
H(9C) C(9) Z H(9C) H(9A) Y
H(10A) C(10) Z H(10A) H(10B) Y
H(10B) C(10) Z H(10B) H(10C) Y
H(10C) C(10) Z H(10C) H(10B) Y
H(11A) C(11) Z H(11A) H(11B) Y
H(11B) C(11) Z H(11B) H(11A) Y
H(11C) C(11) Z H(11C) H(11B) Y
H(13A) C(13) Z H(13A) H(13C) Y
H(13B) C(13) Z H(13B) H(13C) Y
H(13C) C(13) Z H(13C) H(13A) Y
H(14A) C(14) Z H(14A) H(14B) Y
H(14B) C(14) Z H(14B) H(14C) Y
H(14C) C(14) Z H(14C) H(14B) Y
H(15A) C(15) Z H(15A) H(15B) Y
H(15B) C(15) Z H(15B) H(15A) Y
H(15C) C(15) Z H(15C) H(15B) Y
H(17A) C(17) Z H(17A) H(17B) Y
H(17B) C(17) Z H(17B) H(17C) Y
H(17C) C(17) Z H(17C) H(17B) Y
H(18A) C(18) Z H(18A) H(18C) Y
H(18B) C(18) Z H(18B) H(18C) Y
H(18C) C(18) Z H(18C) H(18B) Y
H(19A) C(19) Z H(19A) H(19B) Y
H(19B) C(19) Z H(19B) H(19A) Y
H(19C) C(19) Z H(19C) H(19B) Y

loop_
_atom_rho_multipole_atom_label
_atom_rho_multipole_coeff_Pv
_atom_rho_multipole_coeff_P00
_atom_rho_multipole_coeff_P11
_atom_rho_multipole_coeff_P1-1
_atom_rho_multipole_coeff_P10
_atom_rho_multipole_coeff_P20
_atom_rho_multipole_coeff_P21
_atom_rho_multipole_coeff_P2-1
_atom_rho_multipole_coeff_P22
_atom_rho_multipole_coeff_P2-2
_atom_rho_multipole_coeff_P30
_atom_rho_multipole_coeff_P31
_atom_rho_multipole_coeff_P3-1
_atom_rho_multipole_coeff_P32
_atom_rho_multipole_coeff_P3-2
_atom_rho_multipole_coeff_P33
_atom_rho_multipole_coeff_P3-3
_atom_rho_multipole_coeff_P40
_atom_rho_multipole_coeff_P41
_atom_rho_multipole_coeff_P4-1
_atom_rho_multipole_coeff_P42
_atom_rho_multipole_coeff_P4-2
_atom_rho_multipole_coeff_P43
_atom_rho_multipole_coeff_P4-3
_atom_rho_multipole_coeff_P44
_atom_rho_multipole_coeff_P4-4
_atom_rho_multipole_kappa
_atom_rho_multipole_kappa_prime0
_atom_rho_multipole_kappa_prime1
_atom_rho_multipole_kappa_prime2
_atom_rho_multipole_kappa_prime3
_atom_rho_multipole_kappa_prime4
_atom_rho_multipole_radial_slater_n0
_atom_rho_multipole_radial_slater_zeta0
_atom_rho_multipole_radial_slater_n1
_atom_rho_multipole_radial_slater_zeta1
_atom_rho_multipole_radial_slater_n2
_atom_rho_multipole_radial_slater_zeta2
_atom_rho_multipole_radial_slater_n3
_atom_rho_multipole_radial_slater_zeta3
_atom_rho_multipole_radial_slater_n4
_atom_rho_multipole_radial_slater_zeta4
RH(1) 7.88(3) 0 -0.019(6) -0.004(7) -0.021(7) -0.128(7) -0.025(7) -0.187(8) -0.001(7) 0.007(7) -0.004(6) -0.008(6) -0.002(6) 0.017(6) -0.005(6) -0.006(6) 0.016(6) -0.138(8) -0.128(7) 0.018(7) 0.124(7) -0.089(7) 0.029(7) 0.094(7) -0.006(7) 0.049(7) 1.097(3) 1.010059 1.010059 1.010059 1.010059 1.010059 6 6.9816 6 6.9816 6 6.9816 6 6.9816 6 6.9816
CL(1) 7.42(3) 0 -0.070(9) 0.011(8) -0.002(8) -0.098(9) -0.013(9) -0.011(9) -0.030(9) 0.000(9) 0.041(8) 0.003(8) 0.019(7) 0.028(8) 0.000(8) -0.042(8) -0.014(8) 0.049(10) 0.021(10) 0.000(9) 0.000(10) 0.020(10) -0.005(10) 0.000(10) 0.020(10) 0.005(10) 1.028(2) 1.268771 1.268771 1.268771 1.268771 1.268771 4 4.2587714285714 4 4.2587714285714 4 4.2587714285714 4 4.2587714285714 4 4.2587714285714
P(1) 4.63(5) 0 0.122(16) -0.111(17) -0.048(18) -0.043(16) -0.058(15) 0.000(16) 0.056(15) -0.186(16) 0.341(15) 0.006(14) -0.019(14) -0.012(14) -0.012(14) -0.045(13) -0.264(14) 0.095(15) 0.020(14) 0.000(14) -0.011(14) 0.016(14) 0.009(13) 0.107(14) 0.017(13) 0.011(13) 1.053(4) 0.871686 0.871686 0.871686 0.871686 0.871686 4 3.45904 4 3.45904 4 3.45904 4 3.45904 4 3.45904
C(1) 4.20(3) 0 0.004(12) 0.034(14) 0.028(13) 0.118(12) -0.018(11) -0.055(13) -0.076(12) -0.003(12) 0.251(13) -0.057(12) -0.001(13) 0.108(13) -0.017(13) 0.099(12) 0.019(12) 0 0 0 0 0 0 0 0 0 1.0058(10) 0.965112 0.965112 0.965112 0.965112 0.965112 2 3.1762 2 3.1762 2 3.1762 3 3.1762 4 3.1762
C(2) 4.12(3) 0 0.023(12) 0.056(14) 0.002(14) 0.124(12) 0.001(11) -0.038(13) -0.109(12) -0.029(11) 0.261(14) 0.003(12) 0.013(14) 0.086(13) 0.050(13) -0.108(12) 0.005(12) 0 0 0 0 0 0 0 0 0 1.0058(10) 0.965112 0.965112 0.965112 0.965112 0.965112 2 3.1762 2 3.1762 2 3.1762 3 3.1762 4 3.1762
C(3) 4.09(3) 0 -0.035(12) 0.013(13) 0.025(13) 0.076(12) 0.014(11) -0.006(11) 0.021(12) 0.006(12) 0.258(13) -0.014(12) -0.019(12) -0.004(13) 0.008(13) -0.002(13) -0.204(13) 0 0 0 0 0 0 0 0 0 1.0058(10) 0.965112 0.965112 0.965112 0.965112 0.965112 2 3.1762 2 3.1762 2 3.1762 3 3.1762 4 3.1762
C(4) 4.27(3) 0 0.005(11) 0.002(12) 0.034(12) 0.133(11) 0.018(11) -0.024(11) -0.086(11) 0.028(11) 0.231(13) -0.008(12) 0.018(12) 0.049(12) -0.051(12) 0.096(12) -0.032(12) 0 0 0 0 0 0 0 0 0 1.0058(10) 0.965112 0.965112 0.965112 0.965112 0.965112 2 3.1762 2 3.1762 2 3.1762 3 3.1762 4 3.1762
C(5) 4.22(3) 0 0.004(12) 0.053(12) 0.003(13) 0.100(12) -0.024(11) -0.051(11) -0.082(12) -0.037(11) 0.258(13) 0.014(12) 0.013(12) 0.023(13) 0.063(12) -0.116(12) -0.023(12) 0 0 0 0 0 0 0 0 0 1.0058(10) 0.965112 0.965112 0.965112 0.965112 0.965112 2 3.1762 2 3.1762 2 3.1762 3 3.1762 4 3.1762
C(6) 4.16(3) 0 -0.003(12) 0.019(13) -0.024(13) 0.051(12) -0.011(11) 0.023(12) 0.002(12) -0.013(12) 0.272(14) 0.010(12) 0.055(12) -0.009(13) -0.016(13) -0.015(13) -0.207(13) 0 0 0 0 0 0 0 0 0 1.0058(10) 0.965112 0.965112 0.965112 0.965112 0.965112 2 3.1762 2 3.1762 2 3.1762 3 3.1762 4 3.1762
C(7) 4.22(3) 0 -0.028(12) 0.027(13) 0.034(13) 0.026(13) -0.003(12) 0.002(12) -0.073(12) 0.005(12) 0.275(15) 0.027(12) -0.026(13) 0.047(13) -0.016(13) 0.011(12) -0.187(12) 0 0 0 0 0 0 0 0 0 1.0058(10) 0.965112 0.965112 0.965112 0.965112 0.965112 2 3.1762 2 3.1762 2 3.1762 3 3.1762 4 3.1762
C(8) 4.079(14) 0 0.006(6) -0.003(6) 0.008(6) 0.016(6) 0.011(6) 0.007(6) -0.007(6) -0.009(6) 0.228(7) -0.006(6) -0.011(7) -0.025(7) -0.005(7) 0.017(6) -0.175(7) 0 0 0 0 0 0 0 0 0 1.0058(10) 0.965112 0.965112 0.965112 0.965112 0.965112 2 3.1762 2 3.1762 2 3.1762 3 3.1762 4 3.1762
C(9) 4.233(12) 0 0.004(4) 0.013(4) 0.017(4) 0.010(4) -0.003(4) 0.000(4) -0.007(4) 0.002(4) 0.200(5) -0.001(4) 0.005(4) -0.017(4) -0.009(4) 0.009(4) -0.190(4) 0 0 0 0 0 0 0 0 0 1.0058(10) 0.965112 0.965112 0.965112 0.965112 0.965112 2 3.1762 2 3.1762 2 3.1762 3 3.1762 4 3.1762
C(10) 4.2332 0 0.0043 0.0125 0.0168 0.0101 -0.0029 -0.0002 -0.0071 0.0021 0.1997 -0.001 0.0051 -0.0165 -0.0086 0.009 -0.1896 0 0 0 0 0 0 0 0 0 1.0058(10) 0.965112 0.965112 0.965112 0.965112 0.965112 2 3.1762 2 3.1762 2 3.1762 3 3.1762 4 3.1762
C(11) 4.2332 0 0.0043 0.0125 0.0168 0.0101 -0.0029 -0.0002 -0.0071 0.0021 0.1997 -0.001 0.0051 -0.0165 -0.0086 0.009 -0.1896 0 0 0 0 0 0 0 0 0 1.0058(10) 0.965112 0.965112 0.965112 0.965112 0.965112 2 3.1762 2 3.1762 2 3.1762 3 3.1762 4 3.1762
C(12) 4.0789 0 0.0063 -0.0026 0.0078 0.0156 0.0105 0.0068 -0.0068 -0.0091 0.2284 -0.0061 -0.0112 -0.0251 -0.0053 0.0167 -0.1746 0 0 0 0 0 0 0 0 0 1.0058(10) 0.965112 0.965112 0.965112 0.965112 0.965112 2 3.1762 2 3.1762 2 3.1762 3 3.1762 4 3.1762
C(13) 4.2332 0 0.0043 0.0125 0.0168 0.0101 -0.0029 -0.0002 -0.0071 0.0021 0.1997 -0.001 0.0051 -0.0165 -0.0086 0.009 -0.1896 0 0 0 0 0 0 0 0 0 1.0058(10) 0.965112 0.965112 0.965112 0.965112 0.965112 2 3.1762 2 3.1762 2 3.1762 3 3.1762 4 3.1762
C(14) 4.2332 0 0.0043 0.0125 0.0168 0.0101 -0.0029 -0.0002 -0.0071 0.0021 0.1997 -0.001 0.0051 -0.0165 -0.0086 0.009 -0.1896 0 0 0 0 0 0 0 0 0 1.0058(10) 0.965112 0.965112 0.965112 0.965112 0.965112 2 3.1762 2 3.1762 2 3.1762 3 3.1762 4 3.1762
C(15) 4.2332 0 0.0043 0.0125 0.0168 0.0101 -0.0029 -0.0002 -0.0071 0.0021 0.1997 -0.001 0.0051 -0.0165 -0.0086 0.009 -0.1896 0 0 0 0 0 0 0 0 0 1.0058(10) 0.965112 0.965112 0.965112 0.965112 0.965112 2 3.1762 2 3.1762 2 3.1762 3 3.1762 4 3.1762
C(16) 4.0789 0 0.0063 -0.0026 0.0078 0.0156 0.0105 0.0068 -0.0068 -0.0091 0.2284 -0.0061 -0.0112 -0.0251 -0.0053 0.0167 -0.1746 0 0 0 0 0 0 0 0 0 1.0058(10) 0.965112 0.965112 0.965112 0.965112 0.965112 2 3.1762 2 3.1762 2 3.1762 3 3.1762 4 3.1762
C(17) 4.2332 0 0.0043 0.0125 0.0168 0.0101 -0.0029 -0.0002 -0.0071 0.0021 0.1997 -0.001 0.0051 -0.0165 -0.0086 0.009 -0.1896 0 0 0 0 0 0 0 0 0 1.0058(10) 0.965112 0.965112 0.965112 0.965112 0.965112 2 3.1762 2 3.1762 2 3.1762 3 3.1762 4 3.1762
C(18) 4.2332 0 0.0043 0.0125 0.0168 0.0101 -0.0029 -0.0002 -0.0071 0.0021 0.1997 -0.001 0.0051 -0.0165 -0.0086 0.009 -0.1896 0 0 0 0 0 0 0 0 0 1.0058(10) 0.965112 0.965112 0.965112 0.965112 0.965112 2 3.1762 2 3.1762 2 3.1762 3 3.1762 4 3.1762
C(19) 4.2332 0 0.0043 0.0125 0.0168 0.0101 -0.0029 -0.0002 -0.0071 0.0021 0.1997 -0.001 0.0051 -0.0165 -0.0086 0.009 -0.1896 0 0 0 0 0 0 0 0 0 1.0058(10) 0.965112 0.965112 0.965112 0.965112 0.965112 2 3.1762 2 3.1762 2 3.1762 3 3.1762 4 3.1762
H(1) 0.822(9) 0 0 0 0.132(7) 0 0 0 0 0 0 0 0 0 0 0 0 0 0 0 0 0 0 0 0 0 1.18017 1.2 1.2 1.2 1.2 1.2 0 2 1 2 2 2 3 2 4 2
H(2) 0.8222 0 0 0 0.1319 0 0 0 0 0 0 0 0 0 0 0 0 0 0 0 0 0 0 0 0 0 1.18017 1.2 1.2 1.2 1.2 1.2 0 2 1 2 2 2 3 2 4 2
H(3) 0.886(13) 0 0 0 0.118(10) 0 0 0 0 0 0 0 0 0 0 0 0 0 0 0 0 0 0 0 0 0 1.18017 1.2 1.2 1.2 1.2 1.2 0 2 1 2 2 2 3 2 4 2
H(4) 0.8222 0 0 0 0.1319 0 0 0 0 0 0 0 0 0 0 0 0 0 0 0 0 0 0 0 0 0 1.18017 1.2 1.2 1.2 1.2 1.2 0 2 1 2 2 2 3 2 4 2
H(5) 0.8222 0 0 0 0.1319 0 0 0 0 0 0 0 0 0 0 0 0 0 0 0 0 0 0 0 0 0 1.18017 1.2 1.2 1.2 1.2 1.2 0 2 1 2 2 2 3 2 4 2
H(6) 0.8857 0 0 0 0.1175 0 0 0 0 0 0 0 0 0 0 0 0 0 0 0 0 0 0 0 0 0 1.18017 1.2 1.2 1.2 1.2 1.2 0 2 1 2 2 2 3 2 4 2
H(7A) 0.867(13) 0 0 0 0.110(10) 0 0 0 0 0 0 0 0 0 0 0 0 0 0 0 0 0 0 0 0 0 1.18017 1.2 1.2 1.2 1.2 1.2 0 2 1 2 2 2 3 2 4 2
H(7B) 0.8672 0 0 0 0.1095 0 0 0 0 0 0 0 0 0 0 0 0 0 0 0 0 0 0 0 0 0 1.18017 1.2 1.2 1.2 1.2 1.2 0 2 1 2 2 2 3 2 4 2
H(9A) 0.913(4) 0 0 0 0.119(3) 0 0 0 0 0 0 0 0 0 0 0 0 0 0 0 0 0 0 0 0 0 1.18017 1.2 1.2 1.2 1.2 1.2 0 2 1 2 2 2 3 2 4 2
H(9B) 0.9129 0 0 0 0.1187 0 0 0 0 0 0 0 0 0 0 0 0 0 0 0 0 0 0 0 0 0 1.18017 1.2 1.2 1.2 1.2 1.2 0 2 1 2 2 2 3 2 4 2
H(9C) 0.9129 0 0 0 0.1187 0 0 0 0 0 0 0 0 0 0 0 0 0 0 0 0 0 0 0 0 0 1.18017 1.2 1.2 1.2 1.2 1.2 0 2 1 2 2 2 3 2 4 2
H(10A) 0.9129 0 0 0 0.1187 0 0 0 0 0 0 0 0 0 0 0 0 0 0 0 0 0 0 0 0 0 1.18017 1.2 1.2 1.2 1.2 1.2 0 2 1 2 2 2 3 2 4 2
H(10B) 0.9129 0 0 0 0.1187 0 0 0 0 0 0 0 0 0 0 0 0 0 0 0 0 0 0 0 0 0 1.18017 1.2 1.2 1.2 1.2 1.2 0 2 1 2 2 2 3 2 4 2
H(10C) 0.9129 0 0 0 0.1187 0 0 0 0 0 0 0 0 0 0 0 0 0 0 0 0 0 0 0 0 0 1.18017 1.2 1.2 1.2 1.2 1.2 0 2 1 2 2 2 3 2 4 2
H(11A) 0.9129 0 0 0 0.1187 0 0 0 0 0 0 0 0 0 0 0 0 0 0 0 0 0 0 0 0 0 1.18017 1.2 1.2 1.2 1.2 1.2 0 2 1 2 2 2 3 2 4 2
H(11B) 0.9129 0 0 0 0.1187 0 0 0 0 0 0 0 0 0 0 0 0 0 0 0 0 0 0 0 0 0 1.18017 1.2 1.2 1.2 1.2 1.2 0 2 1 2 2 2 3 2 4 2
H(11C) 0.9129 0 0 0 0.1187 0 0 0 0 0 0 0 0 0 0 0 0 0 0 0 0 0 0 0 0 0 1.18017 1.2 1.2 1.2 1.2 1.2 0 2 1 2 2 2 3 2 4 2
H(13A) 0.9129 0 0 0 0.1187 0 0 0 0 0 0 0 0 0 0 0 0 0 0 0 0 0 0 0 0 0 1.18017 1.2 1.2 1.2 1.2 1.2 0 2 1 2 2 2 3 2 4 2
H(13B) 0.9129 0 0 0 0.1187 0 0 0 0 0 0 0 0 0 0 0 0 0 0 0 0 0 0 0 0 0 1.18017 1.2 1.2 1.2 1.2 1.2 0 2 1 2 2 2 3 2 4 2
H(13C) 0.9129 0 0 0 0.1187 0 0 0 0 0 0 0 0 0 0 0 0 0 0 0 0 0 0 0 0 0 1.18017 1.2 1.2 1.2 1.2 1.2 0 2 1 2 2 2 3 2 4 2
H(14A) 0.9129 0 0 0 0.1187 0 0 0 0 0 0 0 0 0 0 0 0 0 0 0 0 0 0 0 0 0 1.18017 1.2 1.2 1.2 1.2 1.2 0 2 1 2 2 2 3 2 4 2
H(14B) 0.9129 0 0 0 0.1187 0 0 0 0 0 0 0 0 0 0 0 0 0 0 0 0 0 0 0 0 0 1.18017 1.2 1.2 1.2 1.2 1.2 0 2 1 2 2 2 3 2 4 2
H(14C) 0.9129 0 0 0 0.1187 0 0 0 0 0 0 0 0 0 0 0 0 0 0 0 0 0 0 0 0 0 1.18017 1.2 1.2 1.2 1.2 1.2 0 2 1 2 2 2 3 2 4 2
H(15A) 0.9129 0 0 0 0.1187 0 0 0 0 0 0 0 0 0 0 0 0 0 0 0 0 0 0 0 0 0 1.18017 1.2 1.2 1.2 1.2 1.2 0 2 1 2 2 2 3 2 4 2
H(15B) 0.9129 0 0 0 0.1187 0 0 0 0 0 0 0 0 0 0 0 0 0 0 0 0 0 0 0 0 0 1.18017 1.2 1.2 1.2 1.2 1.2 0 2 1 2 2 2 3 2 4 2
H(15C) 0.9129 0 0 0 0.1187 0 0 0 0 0 0 0 0 0 0 0 0 0 0 0 0 0 0 0 0 0 1.18017 1.2 1.2 1.2 1.2 1.2 0 2 1 2 2 2 3 2 4 2
H(17A) 0.9129 0 0 0 0.1187 0 0 0 0 0 0 0 0 0 0 0 0 0 0 0 0 0 0 0 0 0 1.18017 1.2 1.2 1.2 1.2 1.2 0 2 1 2 2 2 3 2 4 2
H(17B) 0.9129 0 0 0 0.1187 0 0 0 0 0 0 0 0 0 0 0 0 0 0 0 0 0 0 0 0 0 1.18017 1.2 1.2 1.2 1.2 1.2 0 2 1 2 2 2 3 2 4 2
H(17C) 0.9129 0 0 0 0.1187 0 0 0 0 0 0 0 0 0 0 0 0 0 0 0 0 0 0 0 0 0 1.18017 1.2 1.2 1.2 1.2 1.2 0 2 1 2 2 2 3 2 4 2
H(18A) 0.9129 0 0 0 0.1187 0 0 0 0 0 0 0 0 0 0 0 0 0 0 0 0 0 0 0 0 0 1.18017 1.2 1.2 1.2 1.2 1.2 0 2 1 2 2 2 3 2 4 2
H(18B) 0.9129 0 0 0 0.1187 0 0 0 0 0 0 0 0 0 0 0 0 0 0 0 0 0 0 0 0 0 1.18017 1.2 1.2 1.2 1.2 1.2 0 2 1 2 2 2 3 2 4 2
H(18C) 0.9129 0 0 0 0.1187 0 0 0 0 0 0 0 0 0 0 0 0 0 0 0 0 0 0 0 0 0 1.18017 1.2 1.2 1.2 1.2 1.2 0 2 1 2 2 2 3 2 4 2
H(19A) 0.9129 0 0 0 0.1187 0 0 0 0 0 0 0 0 0 0 0 0 0 0 0 0 0 0 0 0 0 1.18017 1.2 1.2 1.2 1.2 1.2 0 2 1 2 2 2 3 2 4 2
H(19B) 0.9129 0 0 0 0.1187 0 0 0 0 0 0 0 0 0 0 0 0 0 0 0 0 0 0 0 0 0 1.18017 1.2 1.2 1.2 1.2 1.2 0 2 1 2 2 2 3 2 4 2
H(19C) 0.9129 0 0 0 0.1187 0 0 0 0 0 0 0 0 0 0 0 0 0 0 0 0 0 0 0 0 0 1.18017 1.2 1.2 1.2 1.2 1.2 0 2 1 2 2 2 3 2 4 2

loop_
_atom_site_aniso_label
_atom_site_aniso_U_11
_atom_site_aniso_U_22
_atom_site_aniso_U_33
_atom_site_aniso_U_23
_atom_site_aniso_U_13
_atom_site_aniso_U_12
RH(1) 0.008908(11) 0.009296(10) 0.007749(9) -0.000872(7) 0.002308(6) -0.000830(7)
CL(1) 0.01389(4) 0.02263(4) 0.01613(4) -0.00589(3) 0.00357(3) -0.00683(3)
P(1) 0.00757(3) 0.00781(3) 0.00760(2) -0.000300(18) 0.001901(19) -0.000207(19)
C(1) 0.01645(15) 0.01240(12) 0.01183(11) -0.00246(9) 0.00445(10) -0.00021(10)
C(2) 0.01345(14) 0.01630(13) 0.00962(10) 0.00018(9) 0.00237(9) 0.00152(10)
C(3) 0.01478(14) 0.01277(12) 0.01168(11) 0.00283(9) 0.00557(10) 0.00224(10)
C(4) 0.01227(13) 0.01041(11) 0.01166(11) -0.00026(8) 0.00404(9) -0.00036(9)
C(5) 0.01097(12) 0.01262(11) 0.01029(10) 0.00086(9) 0.00272(8) 0.00114(10)
C(6) 0.01468(14) 0.01214(12) 0.01254(11) 0.00087(9) 0.00563(10) 0.00306(10)
C(7) 0.01537(15) 0.01610(13) 0.01376(12) 0.00226(10) 0.00784(11) 0.00246(11)
C(8) 0.01001(11) 0.01332(10) 0.00938(9) -0.00129(8) 0.00078(8) -0.00005(8)
C(9) 0.01113(12) 0.01740(12) 0.01450(11) -0.00257(9) 0.00224(9) -0.00352(9)
C(10) 0.01356(13) 0.01784(12) 0.01456(11) 0.00173(9) 0.00061(9) 0.00402(9)
C(11) 0.01497(13) 0.01961(13) 0.01126(10) -0.00461(9) 0.00174(9) -0.00063(10)
C(12) 0.01336(12) 0.01053(10) 0.01295(10) 0.00015(8) 0.00587(9) -0.00141(8)
C(13) 0.02213(15) 0.01739(13) 0.01348(11) 0.00204(9) 0.00873(10) -0.00106(11)
C(14) 0.02113(15) 0.00950(10) 0.02186(13) 0.00045(9) 0.00905(11) -0.00025(9)
C(15) 0.01281(13) 0.01747(12) 0.02060(13) -0.00319(10) 0.00656(10) -0.00472(10)
C(16) 0.01119(11) 0.01008(9) 0.01194(10) -0.00019(7) 0.00217(8) 0.00180(8)
C(17) 0.01772(13) 0.01032(10) 0.02013(12) 0.00209(9) 0.00506(10) 0.00110(9)
C(18) 0.01474(13) 0.01748(12) 0.01494(11) -0.00003(9) -0.00172(9) 0.00391(10)
C(19) 0.01457(13) 0.01550(11) 0.01699(12) -0.00313(9) 0.00565(10) 0.00288(9)

loop_
_atom_site_label
_atom_site_type_symbol
_atom_site_fract_x
_atom_site_fract_y
_atom_site_fract_z
_atom_site_U_iso_or_equiv
_atom_site_occupancy
_atom_site_symmetry_multiplicity
RH(1) Rh 0.614419(3) 0.3734220(16) 0.1486560(13) 0.009 1 4
CL(1) Cl 0.356394(13) 0.296758(8) 0.100428(6) 0.018 1 4
P(1) P 0.584554(9) 0.424741(5) 0.283789(4) 0.008 1 4
C(1) C 0.69701(5) 0.30137(3) 0.04903(2) 0.013 1 4
C(2) C 0.63092(5) 0.38978(3) 0.02057(2) 0.013 1 4
C(3) C 0.77198(5) 0.46234(3) 0.03969(2) 0.013 1 4
C(4) C 0.80307(4) 0.46644(2) 0.13427(2) 0.011 1 4
C(5) C 0.86991(4) 0.37619(3) 0.163219(19) 0.011 1 4
C(6) C 0.87970(5) 0.31859(3) 0.08586(2) 0.013 1 4
C(7) C 0.91651(5) 0.39926(3) 0.02952(2) 0.014 1 4
C(8) C 0.78209(4) 0.45424(2) 0.364435(18) 0.011 1 4
C(9) C 0.90108(4) 0.51723(2) 0.32970(2) 0.014 1 4
C(10) C 0.87508(4) 0.36015(2) 0.39196(2) 0.016 1 4
C(11) C 0.75500(4) 0.50782(3) 0.440970(19) 0.016 1 4
C(12) C 0.47654(4) 0.32850(2) 0.333828(19) 0.012 1 4
C(13) C 0.48939(5) 0.33767(3) 0.42721(2) 0.017 1 4
C(14) C 0.54697(5) 0.23069(2) 0.31632(2) 0.017 1 4
C(15) C 0.29263(4) 0.32519(3) 0.29301(2) 0.017 1 4
C(16) C 0.45233(4) 0.53735(2) 0.268235(18) 0.011 1 4
C(17) C 0.55391(4) 0.62318(2) 0.25070(2) 0.016 1 4
C(18) C 0.31657(4) 0.52363(3) 0.18922(2) 0.017 1 4
C(19) C 0.37342(4) 0.56541(2) 0.33940(2) 0.015 1 4
H(1) H 0.633655 0.232192 0.036903 0.028 1 4
H(2) H 0.508384 0.402935 -0.018444 0.023 1 4
H(3) H 0.752549 0.530748 0.006158 0.029 1 4
H(4) H 0.817243 0.534977 0.16767 0.021 1 4
H(5) H 0.946175 0.360724 0.224966 0.024 1 4
H(6) H 0.964108 0.2574 0.096809 0.024 1 4
H(7A) H 0.907919 0.376231 -0.03444 0.023 1 4
H(7B) H 1.036143 0.432838 0.05369 0.03 1 4
H(9A) H 0.848886 0.583319 0.301833 0.03 1 4
H(9B) H 0.99952 0.535608 0.381563 0.031 1 4
H(9C) H 0.949833 0.481063 0.283506 0.027 1 4
H(10A) H 0.886491 0.316382 0.340218 0.023 1 4
H(10B) H 0.99743 0.378144 0.425114 0.029 1 4
H(10C) H 0.824317 0.31787 0.434074 0.024 1 4
H(11A) H 0.716713 0.580674 0.425735 0.028 1 4
H(11B) H 0.668217 0.473822 0.470202 0.031 1 4
H(11C) H 0.86871 0.504968 0.487057 0.036 1 4
H(13A) H 0.441367 0.40444 0.444041 0.027 1 4
H(13B) H 0.61159 0.325783 0.463731 0.025 1 4
H(13C) H 0.413241 0.282725 0.444134 0.031 1 4
H(14A) H 0.53156 0.219476 0.250861 0.037 1 4
H(14B) H 0.67602 0.223751 0.343201 0.031 1 4
H(14C) H 0.486183 0.173979 0.341415 0.032 1 4
H(15A) H 0.265344 0.315374 0.226948 0.029 1 4
H(15B) H 0.22408 0.386844 0.304634 0.027 1 4
H(15C) H 0.241553 0.26522 0.319189 0.031 1 4
H(17A) H 0.61477 0.607032 0.202097 0.031 1 4
H(17B) H 0.641297 0.649258 0.304315 0.023 1 4
H(17C) H 0.472923 0.683096 0.231662 0.032 1 4
H(18A) H 0.367088 0.512053 0.136195 0.03 1 4
H(18B) H 0.232927 0.465505 0.190791 0.033 1 4
H(18C) H 0.244572 0.588329 0.179058 0.035 1 4
H(19A) H 0.303132 0.630151 0.323461 0.034 1 4
H(19B) H 0.459896 0.578888 0.397185 0.028 1 4
H(19C) H 0.290056 0.511067 0.350527 0.03 1 4

loop_
_geom_angle_atom_site_label_1
_geom_angle_atom_site_label_2
_geom_angle_atom_site_label_3
_geom_angle_site_symmetry_1
_geom_angle_site_symmetry_2
_geom_angle_site_symmetry_3
_geom_angle
_geom_angle_publ_flag
CL(1) RH(1) P(1) . . . 99.195(3) yes
CL(1) RH(1) C(1) . . . 88.016(11) yes
CL(1) RH(1) C(2) . . . 88.835(11) yes
CL(1) RH(1) C(4) . . . 152.738(10) yes
CL(1) RH(1) C(5) . . . 150.614(10) yes
P(1) RH(1) C(1) . . . 163.294(10) yes
P(1) RH(1) C(2) . . . 156.732(10) yes
P(1) RH(1) C(4) . . . 99.690(9) yes
P(1) RH(1) C(5) . . . 102.274(9) yes
C(1) RH(1) C(2) . . . 37.094(14) yes
C(1) RH(1) C(4) . . . 79.309(14) yes
C(1) RH(1) C(5) . . . 66.312(14) yes
C(2) RH(1) C(4) . . . 66.548(14) yes
C(2) RH(1) C(5) . . . 79.236(14) yes
C(4) RH(1) C(5) . . . 39.263(13) yes
RH(1) P(1) C(8) . . . 116.711(10) yes
RH(1) P(1) C(12) . . . 111.016(10) yes
RH(1) P(1) C(16) . . . 107.506(10) yes
C(8) P(1) C(12) . . . 105.512(14) yes
C(8) P(1) C(16) . . . 107.500(14) yes
C(12) P(1) C(16) . . . 108.303(15) yes
RH(1) C(1) C(2) . . . 71.20(2) yes
RH(1) C(1) C(6) . . . 95.30(2) yes
RH(1) C(1) H(1) . . . 108.41 yes
C(2) C(1) C(6) . . . 106.32(3) yes
C(2) C(1) H(1) . . . 125.34 yes
C(6) C(1) H(1) . . . 127.51 yes
RH(1) C(2) C(1) . . . 71.71(2) yes
RH(1) C(2) C(3) . . . 95.15(2) yes
RH(1) C(2) H(2) . . . 109.23 yes
C(1) C(2) C(3) . . . 106.59(3) yes
C(1) C(2) H(2) . . . 126.56 yes
C(3) C(2) H(2) . . . 125.89 yes
C(2) C(3) C(4) . . . 100.06(3) yes
C(2) C(3) C(7) . . . 101.14(3) yes
C(2) C(3) H(3) . . . 116.83 yes
C(4) C(3) C(7) . . . 100.64(3) yes
C(4) C(3) H(3) . . . 117.27 yes
C(7) C(3) H(3) . . . 117.84 yes
RH(1) C(4) C(3) . . . 98.15(2) yes
RH(1) C(4) C(5) . . . 70.39(2) yes
RH(1) C(4) H(4) . . . 118.27 yes
C(3) C(4) C(5) . . . 105.92(3) yes
C(3) C(4) H(4) . . . 121.59 yes
C(5) C(4) H(4) . . . 127.87 yes
RH(1) C(5) C(4) . . . 70.35(2) yes
RH(1) C(5) C(6) . . . 98.51(2) yes
RH(1) C(5) H(5) . . . 117.45 yes
C(4) C(5) C(6) . . . 105.94(3) yes
C(4) C(5) H(5) . . . 126.27 yes
C(6) C(5) H(5) . . . 123.18 yes
C(1) C(6) C(5) . . . 99.83(3) yes
C(1) C(6) C(7) . . . 101.34(3) yes
C(1) C(6) H(6) . . . 119.58 yes
C(5) C(6) C(7) . . . 100.73(3) yes
C(5) C(6) H(6) . . . 115.28 yes
C(7) C(6) H(6) . . . 116.96 yes
C(3) C(7) C(6) . . . 94.19(3) yes
C(3) C(7) H(7A) . . . 113.51 yes
C(3) C(7) H(7B) . . . 113.33 yes
C(6) C(7) H(7A) . . . 113.53 yes
C(6) C(7) H(7B) . . . 112.72 yes
H(7A) C(7) H(7B) . . . 109.04 yes
P(1) C(8) C(9) . . . 113.07(2) yes
P(1) C(8) C(10) . . . 108.76(2) yes
P(1) C(8) C(11) . . . 114.22(2) yes
C(9) C(8) C(10) . . . 105.47(3) yes
C(9) C(8) C(11) . . . 105.60(3) yes
C(10) C(8) C(11) . . . 109.31(3) yes
C(8) C(9) H(9A) . . . 114.39 yes
C(8) C(9) H(9B) . . . 106.27 yes
C(8) C(9) H(9C) . . . 112.96 yes
H(9A) C(9) H(9B) . . . 107.49 yes
H(9A) C(9) H(9C) . . . 106.14 yes
H(9B) C(9) H(9C) . . . 109.42 yes
C(8) C(10) H(10A) . . . 112.25 yes
C(8) C(10) H(10B) . . . 108.16 yes
C(8) C(10) H(10C) . . . 114.05 yes
H(10A) C(10) H(10B) . . . 106.69 yes
H(10A) C(10) H(10C) . . . 109.46 yes
H(10B) C(10) H(10C) . . . 105.75 yes
C(8) C(11) H(11A) . . . 110.91 yes
C(8) C(11) H(11B) . . . 114.06 yes
C(8) C(11) H(11C) . . . 106.96 yes
H(11A) C(11) H(11B) . . . 108.89 yes
H(11A) C(11) H(11C) . . . 111.64 yes
H(11B) C(11) H(11C) . . . 104.21 yes
P(1) C(12) C(13) . . . 116.92(2) yes
P(1) C(12) C(14) . . . 107.12(2) yes
P(1) C(12) C(15) . . . 111.09(2) yes
C(13) C(12) C(14) . . . 108.99(3) yes
C(13) C(12) C(15) . . . 105.89(3) yes
C(14) C(12) C(15) . . . 106.37(3) yes
C(12) C(13) H(13A) . . . 113.12 yes
C(12) C(13) H(13B) . . . 112.88 yes
C(12) C(13) H(13C) . . . 107.44 yes
H(13A) C(13) H(13B) . . . 110.66 yes
H(13A) C(13) H(13C) . . . 105.29 yes
H(13B) C(13) H(13C) . . . 106.91 yes
C(12) C(14) H(14A) . . . 111.03 yes
C(12) C(14) H(14B) . . . 113.32 yes
C(12) C(14) H(14C) . . . 109.70 yes
H(14A) C(14) H(14B) . . . 106.09 yes
H(14A) C(14) H(14C) . . . 109.24 yes
H(14B) C(14) H(14C) . . . 107.29 yes
C(12) C(15) H(15A) . . . 113.94 yes
C(12) C(15) H(15B) . . . 114.99 yes
C(12) C(15) H(15C) . . . 107.48 yes
H(15A) C(15) H(15B) . . . 106.82 yes
H(15A) C(15) H(15C) . . . 107.70 yes
H(15B) C(15) H(15C) . . . 105.37 yes
P(1) C(16) C(17) . . . 109.49(2) yes
P(1) C(16) C(18) . . . 107.85(2) yes
P(1) C(16) C(19) . . . 116.66(2) yes
C(17) C(16) C(18) . . . 105.62(3) yes
C(17) C(16) C(19) . . . 107.94(3) yes
C(18) C(16) C(19) . . . 108.74(3) yes
C(16) C(17) H(17A) . . . 111.30 yes
C(16) C(17) H(17B) . . . 114.04 yes
C(16) C(17) H(17C) . . . 108.50 yes
H(17A) C(17) H(17B) . . . 109.84 yes
H(17A) C(17) H(17C) . . . 108.70 yes
H(17B) C(17) H(17C) . . . 104.10 yes
C(16) C(18) H(18A) . . . 111.21 yes
C(16) C(18) H(18B) . . . 115.56 yes
C(16) C(18) H(18C) . . . 107.92 yes
H(18A) C(18) H(18B) . . . 107.02 yes
H(18A) C(18) H(18C) . . . 108.19 yes
H(18B) C(18) H(18C) . . . 106.65 yes
C(16) C(19) H(19A) . . . 109.56 yes
C(16) C(19) H(19B) . . . 114.08 yes
C(16) C(19) H(19C) . . . 111.70 yes
H(19A) C(19) H(19B) . . . 106.88 yes
H(19A) C(19) H(19C) . . . 106.80 yes
H(19B) C(19) H(19C) . . . 107.46 yes

loop_
_geom_bond_atom_site_label_1
_geom_bond_atom_site_label_2
_geom_bond_site_symmetry_1
_geom_bond_site_symmetry_2
_geom_bond_distance
_geom_bond_publ_flag
RH(1) CL(1) . . 2.38953(10) yes
RH(1) P(1) . . 2.43340(7) yes
RH(1) C(1) . . 2.1911(3) yes
RH(1) C(2) . . 2.1846(3) yes
RH(1) C(4) . . 2.1113(3) yes
RH(1) C(5) . . 2.1117(3) yes
P(1) C(8) . . 1.9245(3) yes
P(1) C(12) . . 1.9211(3) yes
P(1) C(16) . . 1.9107(3) yes
C(1) C(2) . . 1.3919(5) yes
C(1) C(6) . . 1.5381(6) yes
C(1) H(1) . . 1.1000 yes
C(2) C(3) . . 1.5386(5) yes
C(2) H(2) . . 1.1000 yes
C(3) C(4) . . 1.5379(5) yes
C(3) C(7) . . 1.5455(5) yes
C(3) H(3) . . 1.1000 yes
C(4) C(5) . . 1.4188(5) yes
C(4) H(4) . . 1.1000 yes
C(5) C(6) . . 1.5390(5) yes
C(5) H(5) . . 1.1000 yes
C(6) C(7) . . 1.5447(5) yes
C(6) H(6) . . 1.1000 yes
C(7) H(7A) . . 1.1000 yes
C(7) H(7B) . . 1.1000 yes
C(8) C(9) . . 1.5460(5) yes
C(8) C(10) . . 1.5444(4) yes
C(8) C(11) . . 1.5421(4) yes
C(9) H(9A) . . 1.0800 yes
C(9) H(9B) . . 1.0800 yes
C(9) H(9C) . . 1.0800 yes
C(10) H(10A) . . 1.0800 yes
C(10) H(10B) . . 1.0800 yes
C(10) H(10C) . . 1.0800 yes
C(11) H(11A) . . 1.0800 yes
C(11) H(11B) . . 1.0800 yes
C(11) H(11C) . . 1.0800 yes
C(12) C(13) . . 1.5407(4) yes
C(12) C(14) . . 1.5449(5) yes
C(12) C(15) . . 1.5416(5) yes
C(13) H(13A) . . 1.0800 yes
C(13) H(13B) . . 1.0800 yes
C(13) H(13C) . . 1.0800 yes
C(14) H(14A) . . 1.0800 yes
C(14) H(14B) . . 1.0800 yes
C(14) H(14C) . . 1.0800 yes
C(15) H(15A) . . 1.0800 yes
C(15) H(15B) . . 1.0800 yes
C(15) H(15C) . . 1.0800 yes
C(16) C(17) . . 1.5411(5) yes
C(16) C(18) . . 1.5415(4) yes
C(16) C(19) . . 1.5412(5) yes
C(17) H(17A) . . 1.0800 yes
C(17) H(17B) . . 1.0800 yes
C(17) H(17C) . . 1.0800 yes
C(18) H(18A) . . 1.0800 yes
C(18) H(18B) . . 1.0800 yes
C(18) H(18C) . . 1.0800 yes
C(19) H(19A) . . 1.0800 yes
C(19) H(19B) . . 1.0800 yes
C(19) H(19C) . . 1.0800 yes

loop_
_atom_site_anharm_gc_c_label
_atom_site_anharm_gc_c_111
_atom_site_anharm_gc_c_222
_atom_site_anharm_gc_c_333
_atom_site_anharm_gc_c_112
_atom_site_anharm_gc_c_122
_atom_site_anharm_gc_c_113
_atom_site_anharm_gc_c_133
_atom_site_anharm_gc_c_223
_atom_site_anharm_gc_c_233
_atom_site_anharm_gc_c_123
Cl(1) 0.000098 -0.000059 0.000008 -0.000159 0.000124 0.000047 0.000026 0.000043 -0.000008 -0.00007
